data_1512465
loop_
_publ_author_name
'Sayanti Dattaa'
'Dipravath Kumar Setha'
'Sudeshna Gangopadhyayb'
'Parimal Karmakarb'
'Samaresh Bhattacharya'

_publ_section_title
;
 Nickel complexes of some thiosemicarbazones: Synthesis, structure,
 catalytic properties and cytotoxicity studies
;
_journal_name_full
;
Inorganica Chimica Acta
;
_journal_page_first 118
_journal_page_last 130
_journal_paper_doi 10.1016/j.ica.2012.05.034
_journal_volume 392
_journal_year 2012
_chemical_formula_moiety 'C26 H22 N8 Ni2 O2 S2'
_chemical_formula_sum 'C26 H22 N8 Ni2 O2 S2'
_chemical_formula_weight 660.04
_chemical_name_systematic
;
 ?
;
_space_group_IT_number 148
_symmetry_cell_setting trigonal
_symmetry_space_group_name_Hall '-R 3'
_symmetry_space_group_name_H-M 'R -3 :H'
_atom_sites_solution_hydrogens geom
_atom_sites_solution_primary direct
_atom_sites_solution_secondary difmap
_audit_creation_method SHELXL-97
_cell_angle_alpha 90.00
_cell_angle_beta 90.00
_cell_angle_gamma 120.00
_cell_formula_units_Z 9
_cell_length_a 29.4973(5)
_cell_length_b 29.4973(5)
_cell_length_c 8.4812(2)
_cell_measurement_temperature 293(2)
_cell_volume 6390.8(2)
_computing_cell_refinement 'BRUKER AXS SMART 2'
_computing_data_collection 'BRUKER AXS SMART 2'
_computing_data_reduction 'BRUKER AXS SAINT'
_computing_molecular_graphics 'BRUKER SHELXLTL'
_computing_publication_material 'MERCURY 1.4'
_computing_structure_refinement 'SHELXL-97 (Sheldrick, 1997)'
_computing_structure_solution 'SHELXS-97 (Sheldrick, 1990)'
_diffrn_ambient_temperature 293(2)
_diffrn_measured_fraction_theta_full 0.996
_diffrn_measured_fraction_theta_max 0.996
_diffrn_measurement_device_type 'CCD AREA DETECTOR'
_diffrn_measurement_method 'Phi and omega scan'
_diffrn_radiation_monochromator graphite
_diffrn_radiation_source 'fine-focus sealed tube'
_diffrn_radiation_type MoK\a
_diffrn_radiation_wavelength 0.71073
_diffrn_reflns_av_R_equivalents 0.0304
_diffrn_reflns_av_sigmaI/netI 0.0187
_diffrn_reflns_limit_h_max 36
_diffrn_reflns_limit_h_min -38
_diffrn_reflns_limit_k_max 38
_diffrn_reflns_limit_k_min -37
_diffrn_reflns_limit_l_max 10
_diffrn_reflns_limit_l_min -10
_diffrn_reflns_number 31469
_diffrn_reflns_theta_full 27.62
_diffrn_reflns_theta_max 27.62
_diffrn_reflns_theta_min 1.38
_exptl_absorpt_coefficient_mu 1.512
_exptl_absorpt_correction_T_max 0.847
_exptl_absorpt_correction_T_min 0.819
_exptl_absorpt_correction_type multi-scan
_exptl_absorpt_process_details SADABS
_exptl_crystal_colour Red
_exptl_crystal_density_diffrn 1.543
_exptl_crystal_density_method 'not measured'
_exptl_crystal_description Stick
_exptl_crystal_F_000 3042.0
_exptl_crystal_size_max 0.24
_exptl_crystal_size_mid 0.11
_exptl_crystal_size_min 0.11
_refine_diff_density_max 0.486
_refine_diff_density_min -0.293
_refine_diff_density_rms 0.089
_refine_ls_extinction_method none
_refine_ls_goodness_of_fit_ref 1.113
_refine_ls_hydrogen_treatment mixed
_refine_ls_matrix_type full
_refine_ls_number_parameters 225
_refine_ls_number_reflns 3294
_refine_ls_number_restraints 0
_refine_ls_restrained_S_all 1.113
_refine_ls_R_factor_all 0.0463
_refine_ls_R_factor_gt 0.0325
_refine_ls_shift/su_max 0.060
_refine_ls_shift/su_mean 0.008
_refine_ls_structure_factor_coef Fsqd
_refine_ls_weighting_details 'calc w=1/[\s^2^(Fo^2^)+(0.0627P)^2^+5.0855P] where P=(Fo^2^+2Fc^2^)/3'
_refine_ls_weighting_scheme calc
_refine_ls_wR_factor_gt 0.0934
_refine_ls_wR_factor_ref 0.1101
_reflns_number_gt 2644
_reflns_number_total 3294
_reflns_threshold_expression >2sigma(I)
_cod_data_source_file ICA-2012-392-118-130-2.cif
_cod_data_source_block try
_cod_original_sg_symbol_H-M 'R -3'
_cod_original_formula_sum 'C26 H22 N8 Ni2 O2 S2 '
_cod_database_code 1512465

loop_
_symmetry_equiv_pos_as_xyz
'x, y, z'
'-y, x-y, z'
'-x+y, -x, z'
'x+2/3, y+1/3, z+1/3'
'-y+2/3, x-y+1/3, z+1/3'
'-x+y+2/3, -x+1/3, z+1/3'
'x+1/3, y+2/3, z+2/3'
'-y+1/3, x-y+2/3, z+2/3'
'-x+y+1/3, -x+2/3, z+2/3'
'-x, -y, -z'
'y, -x+y, -z'
'x-y, x, -z'
'-x+2/3, -y+1/3, -z+1/3'
'y+2/3, -x+y+1/3, -z+1/3'
'x-y+2/3, x+1/3, -z+1/3'
'-x+1/3, -y+2/3, -z+2/3'
'y+1/3, -x+y+2/3, -z+2/3'
'x-y+1/3, x+2/3, -z+2/3'

loop_
_atom_site_label
_atom_site_type_symbol
_atom_site_fract_x
_atom_site_fract_y
_atom_site_fract_z
_atom_site_U_iso_or_equiv
_atom_site_adp_type
_atom_site_occupancy
_atom_site_symmetry_multiplicity
_atom_site_calc_flag
Ni1 Ni 0.591128(12) 0.137147(12) 0.48080(4) 0.04079(13) Uani 1 1 d
S1 S 0.55871(3) 0.18498(3) 0.41239(7) 0.04366(17) Uani 1 1 d
N1 N 0.62426(7) 0.18351(7) 0.6447(2) 0.0357(4) Uani 1 1 d
N2 N 0.61919(8) 0.22779(8) 0.6665(2) 0.0386(4) Uani 1 1 d
N4 N 0.55715(9) 0.09160(9) 0.3075(3) 0.0493(5) Uani 1 1 d
C8 C 0.58904(9) 0.23121(9) 0.5612(3) 0.0390(5) Uani 1 1 d
O1 O 0.61472(9) 0.09182(8) 0.5329(3) 0.0643(6) Uani 1 1 d
N3 N 0.57900(12) 0.27090(11) 0.5694(3) 0.0587(7) Uani 1 1 d
C7 C 0.65531(10) 0.18005(10) 0.7464(3) 0.0424(6) Uani 1 1 d
C2 C 0.66745(10) 0.13909(10) 0.7548(3) 0.0443(6) Uani 1 1 d
C1 C 0.64651(11) 0.09676(11) 0.6479(4) 0.0519(6) Uani 1 1 d
C11 C 0.51171(10) 0.01956(10) 0.0641(3) 0.0464(6) Uani 1 1 d
C10 C 0.56205(16) 0.05986(13) 0.0558(4) 0.0807(13) Uani 1 1 d
C4 C 0.71361(15) 0.10209(16) 0.8923(5) 0.0691(9) Uani 1 1 d
C5 C 0.69302(14) 0.06089(15) 0.7865(5) 0.0730(10) Uani 1 1 d
C3 C 0.70086(13) 0.14052(14) 0.8762(4) 0.0600(8) Uani 1 1 d
C9 C 0.58315(15) 0.09468(14) 0.1792(4) 0.0789(12) Uani 1 1 d
C6 C 0.66022(14) 0.05780(13) 0.6680(5) 0.0694(9) Uani 1 1 d
C12 C 0.48505(14) 0.0168(2) 0.1964(5) 0.121(2) Uani 1 1 d
C13 C 0.50952(14) 0.05281(19) 0.3162(5) 0.114(2) Uani 1 1 d
H5 H 0.6710(12) 0.2050(12) 0.821(4) 0.053(8) Uiso 1 1 d
H6 H 0.7323(16) 0.1030(15) 0.972(5) 0.080(12) Uiso 1 1 d
H7 H 0.7136(13) 0.1692(14) 0.949(4) 0.069(10) Uiso 1 1 d
H4 H 0.6468(16) 0.0326(17) 0.586(5) 0.097(13) Uiso 1 1 d
H10 H 0.445(3) -0.018(3) 0.224(8) 0.19(3) Uiso 1 1 d
H9 H 0.5805(17) 0.0644(17) -0.022(5) 0.095(14) Uiso 1 1 d
H3 H 0.6996(13) 0.0362(14) 0.798(4) 0.062(9) Uiso 1 1 d
H8 H 0.6178(16) 0.1198(16) 0.176(5) 0.091(12) Uiso 1 1 d
H11 H 0.484(2) 0.054(2) 0.395(6) 0.138(18) Uiso 1 1 d
H12 H 0.5625(14) 0.2782(13) 0.489(4) 0.073(10) Uiso 1 1 d
H13 H 0.5936(13) 0.2955(14) 0.635(4) 0.064(10) Uiso 1 1 d

loop_
_atom_site_aniso_label
_atom_site_aniso_U_11
_atom_site_aniso_U_22
_atom_site_aniso_U_33
_atom_site_aniso_U_23
_atom_site_aniso_U_13
_atom_site_aniso_U_12
Ni1 0.0395(2) 0.0391(2) 0.0397(2) -0.01667(12) -0.00593(12) 0.01659(14)
S1 0.0437(3) 0.0499(4) 0.0361(3) -0.0107(2) -0.0046(2) 0.0224(3)
N1 0.0342(10) 0.0338(10) 0.0334(9) -0.0095(7) 0.0008(7) 0.0128(8)
N2 0.0405(11) 0.0351(10) 0.0373(10) -0.0089(8) -0.0002(8) 0.0169(9)
N4 0.0463(12) 0.0487(12) 0.0483(12) -0.0231(10) -0.0096(9) 0.0204(10)
C8 0.0394(12) 0.0361(12) 0.0357(11) -0.0031(9) 0.0048(9) 0.0146(10)
O1 0.0748(14) 0.0535(12) 0.0740(13) -0.0316(10) -0.0278(11) 0.0390(11)
N3 0.0778(19) 0.0538(15) 0.0555(14) -0.0128(12) -0.0146(13) 0.0413(14)
C7 0.0436(13) 0.0432(13) 0.0363(12) -0.0125(10) -0.0044(10) 0.0188(11)
C2 0.0411(13) 0.0461(14) 0.0441(13) -0.0032(10) 0.0012(10) 0.0207(11)
C1 0.0481(15) 0.0444(14) 0.0629(17) -0.0080(12) -0.0007(13) 0.0230(12)
C11 0.0431(14) 0.0456(14) 0.0467(14) -0.0199(11) -0.0109(11) 0.0194(12)
C10 0.080(2) 0.0558(19) 0.0508(17) -0.0228(15) 0.0140(17) -0.0076(17)
C4 0.065(2) 0.081(2) 0.071(2) 0.0127(18) -0.0013(17) 0.0441(19)
C5 0.066(2) 0.059(2) 0.104(3) 0.0139(19) 0.0050(19) 0.0388(18)
C3 0.0620(18) 0.068(2) 0.0543(17) -0.0053(14) -0.0081(14) 0.0361(16)
C9 0.070(2) 0.0570(19) 0.0558(18) -0.0238(15) 0.0087(16) -0.0088(17)
C6 0.067(2) 0.0494(18) 0.097(3) -0.0096(17) -0.0054(18) 0.0326(16)
C12 0.0468(19) 0.132(4) 0.111(3) -0.092(3) 0.016(2) -0.009(2)
C13 0.0481(19) 0.129(4) 0.099(3) -0.085(3) 0.0164(19) -0.005(2)

loop_
_atom_type_symbol
_atom_type_description
_atom_type_scat_dispersion_real
_atom_type_scat_dispersion_imag
_atom_type_scat_source
C C 0.0033 0.0016 'International Tables Vol C Tables 4.2.6.8 and 6.1.1.4'
H H 0.0000 0.0000 'International Tables Vol C Tables 4.2.6.8 and 6.1.1.4'
N N 0.0061 0.0033 'International Tables Vol C Tables 4.2.6.8 and 6.1.1.4'
O O 0.0106 0.0060 'International Tables Vol C Tables 4.2.6.8 and 6.1.1.4'
S S 0.1246 0.1234 'International Tables Vol C Tables 4.2.6.8 and 6.1.1.4'
Ni Ni 0.3393 1.1124 'International Tables Vol C Tables 4.2.6.8 and 6.1.1.4'

loop_
_geom_angle_atom_site_label_1
_geom_angle_atom_site_label_2
_geom_angle_atom_site_label_3
_geom_angle
_geom_angle_site_symmetry_3
O1 Ni1 N1 96.02(9) .
O1 Ni1 N4 85.96(9) .
N1 Ni1 N4 177.78(10) .
O1 Ni1 S1 175.72(7) .
N1 Ni1 S1 87.78(7) .
N4 Ni1 S1 90.28(7) .
C8 S1 Ni1 95.48(9) .
C7 N1 N2 113.21(18) .
C7 N1 Ni1 125.00(17) .
N2 N1 Ni1 121.75(15) .
C8 N2 N1 112.23(18) .
C13 N4 C9 116.6(2) .
C13 N4 Ni1 122.3(2) .
C9 N4 Ni1 120.7(2) .
N2 C8 N3 119.3(2) .
N2 C8 S1 122.75(19) .
N3 C8 S1 117.9(2) .
C1 O1 Ni1 127.35(17) .
N1 C7 C2 125.9(2) .
C3 C2 C1 119.0(3) .
C3 C2 C7 118.6(3) .
C1 C2 C7 122.3(2) .
O1 C1 C6 118.8(3) .
O1 C1 C2 123.3(3) .
C6 C1 C2 117.9(3) .
C12 C11 C10 116.3(3) .
C12 C11 C11 122.2(3) 10_655
C10 C11 C11 121.5(3) 10_655
C11 C10 C9 120.0(3) .
C3 C4 C5 118.8(3) .
C6 C5 C4 121.4(3) .
C4 C3 C2 121.7(3) .
N4 C9 C10 123.3(3) .
C5 C6 C1 121.2(3) .
C11 C12 C13 120.0(3) .
N4 C13 C12 123.7(3) .

loop_
_geom_bond_atom_site_label_1
_geom_bond_atom_site_label_2
_geom_bond_distance
_geom_bond_site_symmetry_2
Ni1 O1 1.843(2) .
Ni1 N1 1.8494(18) .
Ni1 N4 1.904(2) .
Ni1 S1 2.1428(7) .
S1 C8 1.742(2) .
N1 C7 1.299(3) .
N1 N2 1.399(3) .
N2 C8 1.299(3) .
N4 C13 1.296(4) .
N4 C9 1.308(4) .
C8 N3 1.345(3) .
O1 C1 1.310(3) .
C7 C2 1.423(4) .
C2 C3 1.411(4) .
C2 C1 1.411(4) .
C1 C6 1.407(4) .
C11 C12 1.349(4) .
C11 C10 1.363(4) .
C11 C11 1.481(4) 10_655
C10 C9 1.377(4) .
C4 C3 1.368(5) .
C4 C5 1.383(6) .
C5 C6 1.366(5) .
C12 C13 1.385(4) .
